data_2224172
loop_
_publ_author_name
'Wang, Xinfang'

_publ_section_title
;Aqua{6,6-dimethoxy-2,2'-[propane-1,3-diylbis(nitrilomethylidyne)]diphenolato-\k^4^<i>O</i>,<i>N</i>,<i>N</i>',<i>O</i>'}copper(II)
 acetonitrile solvate
;
_journal_coeditor_code CV2650
_journal_issue 12
_journal_name_full 'Acta Crystallographica Section E'
_journal_page_first m1658
_journal_paper_doi 10.1107/S1600536809049137
_journal_volume 65
_journal_year 2009
_chemical_formula_iupac '[Cu (C19 H20 N2 O4) (H2 O)], C2 H3 N'
_chemical_formula_moiety 'C19 H22 Cu N2 O5, C2 H3 N'
_chemical_formula_sum 'C21 H25 Cu N3 O5'
_chemical_formula_weight 462.98
_chemical_name_systematic
;
Aqua{6,6-dimethoxy-2,2'-[propane-1,3-diylbis(nitrilomethylidyne)]diphenolato-
\k^4^<i>O</i>,<i>N</i>,<i>N</i>',<i>O</i>'}copper(II) acetonitrile solvate
;
_space_group_IT_number 4
_symmetry_cell_setting monoclinic
_symmetry_space_group_name_Hall 'P 2yb'
_symmetry_space_group_name_H-M 'P 1 21 1'
_atom_sites_solution_hydrogens geom
_atom_sites_solution_primary direct
_atom_sites_solution_secondary difmap
_audit_creation_method SHELXL-97
_cell_angle_alpha 90.00
_cell_angle_beta 98.862(3)
_cell_angle_gamma 90.00
_cell_formula_units_Z 2
_cell_length_a 5.4003(9)
_cell_length_b 19.155(4)
_cell_length_c 10.3891(18)
_cell_measurement_reflns_used 1983
_cell_measurement_temperature 273(2)
_cell_measurement_theta_max 21.959
_cell_measurement_theta_min 2.909
_cell_volume 1061.8(3)
_computing_cell_refinement 'SAINT-Plus (Bruker, 2001)'
_computing_data_collection 'APEX2 (Bruker, 2004)'
_computing_data_reduction 'SAINT-Plus (Bruker, 2001)'
_computing_molecular_graphics 'SHELXTL (Sheldrick, 2008)'
_computing_publication_material 'SHELXTL (Sheldrick, 2008)'
_computing_structure_refinement 'SHELXL97 (Sheldrick, 2008)'
_computing_structure_solution 'SHELXS97 (Sheldrick, 2008)'
_diffrn_ambient_temperature 273(2)
_diffrn_measured_fraction_theta_full 0.976
_diffrn_measured_fraction_theta_max 0.976
_diffrn_measurement_device_type 'Bruker APEXII CCD area-detector'
_diffrn_measurement_method '\f and \w scans'
_diffrn_radiation_monochromator graphite
_diffrn_radiation_source 'fine-focus sealed tube'
_diffrn_radiation_type MoK\a
_diffrn_radiation_wavelength 0.71073
_diffrn_reflns_av_R_equivalents 0.0269
_diffrn_reflns_av_sigmaI/netI 0.0619
_diffrn_reflns_limit_h_max 7
_diffrn_reflns_limit_h_min -6
_diffrn_reflns_limit_k_max 24
_diffrn_reflns_limit_k_min -17
_diffrn_reflns_limit_l_max 10
_diffrn_reflns_limit_l_min -13
_diffrn_reflns_number 6127
_diffrn_reflns_theta_full 27.45
_diffrn_reflns_theta_max 27.45
_diffrn_reflns_theta_min 1.98
_exptl_absorpt_coefficient_mu 1.066
_exptl_absorpt_correction_T_max 0.9102
_exptl_absorpt_correction_T_min 0.8565
_exptl_absorpt_correction_type multi-scan
_exptl_absorpt_process_details '(SADABS; Sheldrick, 2007)'
_exptl_crystal_colour green
_exptl_crystal_density_diffrn 1.448
_exptl_crystal_density_method 'not measured'
_exptl_crystal_description block
_exptl_crystal_F_000 482
_exptl_crystal_size_max 0.15
_exptl_crystal_size_mid 0.13
_exptl_crystal_size_min 0.09
_refine_diff_density_max 0.401
_refine_diff_density_min -0.581
_refine_ls_abs_structure_details 'Flack (1983), 1570 Friedel pairs'
_refine_ls_abs_structure_Flack 0.00(2)
_refine_ls_extinction_method none
_refine_ls_goodness_of_fit_ref 1.034
_refine_ls_matrix_type full
_refine_ls_number_parameters 274
_refine_ls_number_reflns 4000
_refine_ls_number_restraints 1
_refine_ls_restrained_S_all 1.034
_refine_ls_R_factor_all 0.0653
_refine_ls_R_factor_gt 0.0481
_refine_ls_shift/su_max 0.001
_refine_ls_shift/su_mean 0.000
_refine_ls_structure_factor_coef Fsqd
_refine_ls_weighting_details 'calc w=1/[\s^2^(Fo^2^)+(0.0610P)^2^+0.2306P] where P=(Fo^2^+2Fc^2^)/3'
_refine_ls_weighting_scheme calc
_refine_ls_wR_factor_gt 0.1167
_refine_ls_wR_factor_ref 0.1281
_reflns_number_gt 3145
_reflns_number_total 4000
_reflns_threshold_expression I>2sigma(I)
_cod_data_source_file cv2650.cif
_cod_data_source_block I
_cod_original_sg_symbol_H-M 'P 21'
_cod_database_code 2224172
_cod_database_fobs_code 2224172

loop_
_symmetry_equiv_pos_as_xyz
'x, y, z'
'-x, y+1/2, -z'

loop_
_atom_site_type_symbol
_atom_site_label
_atom_site_fract_x
_atom_site_fract_y
_atom_site_fract_z
_atom_site_U_iso_or_equiv
_atom_site_adp_type
_atom_site_calc_flag
_atom_site_refinement_flags
_atom_site_occupancy
_atom_site_disorder_assembly
_atom_site_disorder_group
Cu Cu1 0.91053(9) 0.74577(4) 0.52909(5) 0.04410(17) Uani d . 1 A .
N N1 1.0195(8) 0.7458(5) 0.3513(4) 0.0637(11) Uani d . 1 . .
N N2 1.1012(9) 0.8326(3) 0.5920(5) 0.0580(12) Uani d . 1 . .
O O1 0.6757(7) 0.6700(2) 0.4746(3) 0.0532(9) Uani d . 1 . .
O O2 0.7350(5) 0.7475(3) 0.6805(3) 0.0516(7) Uani d . 1 . .
O O3 1.2273(8) 0.6746(2) 0.6203(4) 0.0565(10) Uani d . 1 . .
H H3B 1.2752 0.6483 0.5667 0.06(2) Uiso d R 1 A .
H H3A 1.3426 0.6950 0.6659 0.09(3) Uiso d R 1 . .
O O4 0.3574(8) 0.5659(2) 0.4627(5) 0.0743(12) Uani d . 1 A .
O O5 0.4665(8) 0.7216(2) 0.8637(4) 0.0733(14) Uani d . 1 A .
C C1 0.4793(10) 0.5744(3) 0.3569(5) 0.0539(13) Uani d . 1 . .
C C2 0.6506(9) 0.6313(3) 0.3692(5) 0.0481(12) Uani d . 1 A .
C C3 0.7817(11) 0.6420(3) 0.2649(5) 0.0573(14) Uani d . 1 . .
C C4 0.7478(14) 0.5969(4) 0.1560(6) 0.0737(19) Uani d . 1 A .
H H4 0.8411 0.6038 0.0889 0.088 Uiso calc R 1 . .
C C5 0.5837(14) 0.5444(4) 0.1482(6) 0.0773(19) Uani d . 1 . .
H H5 0.5608 0.5160 0.0748 0.093 Uiso calc R 1 A .
C C6 0.4434(13) 0.5316(3) 0.2509(6) 0.0653(16) Uani d . 1 A .
H H6 0.3297 0.4949 0.2458 0.078 Uiso calc R 1 . .
C C7 0.9537(11) 0.6988(4) 0.2631(5) 0.0657(16) Uani d . 1 A .
H H7 1.0280 0.7025 0.1884 0.079 Uiso calc R 1 . .
C C8 0.1745(12) 0.5122(4) 0.4587(7) 0.0771(18) Uani d . 1 . .
H H8A 0.2316 0.4714 0.4184 0.116 Uiso calc R 1 A .
H H8B 0.0197 0.5279 0.4092 0.116 Uiso calc R 1 . .
H H8C 0.1488 0.5011 0.5458 0.116 Uiso calc R 1 . .
C C9 1.2883(16) 0.8635(5) 0.5191(8) 0.0919(16) Uani d P 0.355(10) A 1
H H9A 1.2233 0.9085 0.4871 0.110 Uiso calc PR 0.355(10) A 1
H H9B 1.4374 0.8727 0.5817 0.110 Uiso calc PR 0.355(10) A 1
C C9' 1.2883(16) 0.8635(5) 0.5191(8) 0.0919(16) Uani d P 0.645(10) A 2
H H9'1 1.4433 0.8373 0.5373 0.110 Uiso calc PR 0.645(10) A 2
H H9'2 1.3227 0.9112 0.5482 0.110 Uiso calc PR 0.645(10) A 2
C C10 1.365(3) 0.8290(10) 0.4150(19) 0.073(3) Uani d P 0.355(10) A 1
H H10A 1.4880 0.7950 0.4531 0.088 Uiso calc PR 0.355(10) A 1
H H10B 1.4563 0.8633 0.3720 0.088 Uiso calc PR 0.355(10) A 1
C C10A 1.198(2) 0.8632(5) 0.3764(10) 0.073(3) Uani d P 0.645(10) A 2
H H10C 1.0257 0.8792 0.3608 0.088 Uiso calc PR 0.645(10) A 2
H H10D 1.2976 0.8960 0.3348 0.088 Uiso calc PR 0.645(10) A 2
C C11 1.2121(15) 0.7941(5) 0.3158(7) 0.0919(16) Uani d P 0.355(10) A 1
H H11A 1.3195 0.7677 0.2669 0.110 Uiso calc PR 0.355(10) A 1
H H11B 1.1271 0.8289 0.2572 0.110 Uiso calc PR 0.355(10) A 1
C C11' 1.2121(15) 0.7941(5) 0.3158(7) 0.0919(16) Uani d P 0.645(10) A 2
H H11C 1.3770 0.7743 0.3435 0.110 Uiso calc PR 0.645(10) A 2
H H11D 1.1891 0.7993 0.2219 0.110 Uiso calc PR 0.645(10) A 2
C C12 1.0861(11) 0.8625(3) 0.7019(6) 0.0601(14) Uani d . 1 A .
H H12 1.1902 0.9010 0.7216 0.072 Uiso calc R 1 . .
C C13 0.9337(11) 0.8453(3) 0.7972(5) 0.0549(13) Uani d . 1 . .
C C14 0.7679(9) 0.7890(3) 0.7800(5) 0.0481(12) Uani d . 1 A .
C C15 0.6222(10) 0.7774(3) 0.8845(5) 0.0575(14) Uani d . 1 . .
C C16 0.6491(12) 0.8209(4) 0.9914(5) 0.0717(18) Uani d . 1 A .
H H16 0.5529 0.8129 1.0568 0.086 Uiso calc R 1 . .
C C17 0.8133(16) 0.8756(4) 1.0037(6) 0.086(2) Uani d . 1 . .
H H17 0.8263 0.9044 1.0765 0.103 Uiso calc R 1 A .
C C18 0.9574(14) 0.8881(4) 0.9103(6) 0.0734(17) Uani d . 1 A .
H H18 1.0719 0.9246 0.9202 0.088 Uiso calc R 1 . .
C C19 0.3062(12) 0.7070(4) 0.9568(6) 0.079(2) Uani d . 1 . .
H H19A 0.1994 0.7464 0.9638 0.119 Uiso calc R 1 A .
H H19B 0.4055 0.6979 1.0399 0.119 Uiso calc R 1 . .
H H19C 0.2053 0.6668 0.9294 0.119 Uiso calc R 1 . .
N N3 0.4416(17) 0.4878(4) 0.7839(7) 0.118(3) Uani d . 1 . .
C C20 0.7826(12) 0.5758(4) 0.7570(7) 0.0726(17) Uani d . 1 . .
H H20A 0.7975 0.5791 0.6663 0.109 Uiso calc R 1 . .
H H20B 0.9394 0.5608 0.8054 0.109 Uiso calc R 1 . .
H H20C 0.7394 0.6207 0.7881 0.109 Uiso calc R 1 . .
C C21 0.5916(15) 0.5266(4) 0.7737(6) 0.0719(18) Uani d . 1 . .

loop_
_atom_site_aniso_label
_atom_site_aniso_U_11
_atom_site_aniso_U_22
_atom_site_aniso_U_33
_atom_site_aniso_U_12
_atom_site_aniso_U_13
_atom_site_aniso_U_23
Cu1 0.0424(3) 0.0463(3) 0.0456(3) -0.0022(4) 0.01310(18) -0.0013(4)
N1 0.069(2) 0.077(3) 0.047(2) -0.014(4) 0.0168(17) 0.007(4)
N2 0.060(3) 0.045(3) 0.071(3) -0.002(2) 0.017(2) 0.002(2)
O1 0.0527(19) 0.061(2) 0.0478(19) -0.0123(18) 0.0157(15) -0.0158(17)
O2 0.0521(15) 0.0582(19) 0.0477(16) -0.009(3) 0.0178(12) -0.016(3)
O3 0.055(2) 0.056(2) 0.059(2) 0.008(2) 0.011(2) -0.006(2)
O4 0.071(3) 0.070(3) 0.087(3) -0.025(2) 0.028(2) -0.027(2)
O5 0.065(2) 0.107(4) 0.053(2) -0.016(2) 0.0255(19) -0.013(2)
C1 0.053(3) 0.049(3) 0.058(3) 0.005(2) 0.000(2) -0.009(2)
C2 0.041(3) 0.052(3) 0.051(3) 0.010(2) 0.005(2) -0.004(2)
C3 0.068(3) 0.067(4) 0.037(2) 0.018(3) 0.009(2) 0.001(2)
C4 0.093(5) 0.079(5) 0.049(3) 0.019(4) 0.013(3) -0.008(3)
C5 0.105(5) 0.060(4) 0.064(4) 0.010(4) 0.003(4) -0.020(3)
C6 0.069(4) 0.051(4) 0.073(4) 0.013(3) 0.001(3) -0.012(3)
C7 0.069(4) 0.088(5) 0.044(3) 0.002(3) 0.023(3) 0.007(3)
C8 0.067(4) 0.056(4) 0.109(5) -0.014(3) 0.017(4) -0.014(4)
C9 0.101(4) 0.092(4) 0.091(4) -0.037(3) 0.039(3) -0.004(3)
C9' 0.101(4) 0.092(4) 0.091(4) -0.037(3) 0.039(3) -0.004(3)
C10 0.075(6) 0.062(6) 0.089(6) -0.005(4) 0.031(5) 0.034(5)
C10A 0.075(6) 0.062(6) 0.089(6) -0.005(4) 0.031(5) 0.034(5)
C11 0.101(4) 0.092(4) 0.091(4) -0.037(3) 0.039(3) -0.004(3)
C11' 0.101(4) 0.092(4) 0.091(4) -0.037(3) 0.039(3) -0.004(3)
C12 0.065(3) 0.038(3) 0.075(4) -0.005(3) 0.006(3) -0.005(3)
C13 0.062(3) 0.041(3) 0.059(3) 0.009(3) 0.000(3) -0.005(2)
C14 0.045(3) 0.054(3) 0.044(3) 0.011(2) 0.004(2) 0.001(2)
C15 0.050(3) 0.072(4) 0.050(3) 0.011(3) 0.006(2) -0.007(2)
C16 0.076(4) 0.099(6) 0.040(3) 0.017(4) 0.010(3) -0.010(3)
C17 0.124(6) 0.078(5) 0.054(4) 0.020(5) 0.004(4) -0.023(3)
C18 0.101(5) 0.051(4) 0.065(4) 0.006(4) 0.001(4) -0.013(3)
C19 0.068(4) 0.116(6) 0.058(3) 0.007(4) 0.026(3) 0.019(4)
N3 0.153(7) 0.114(7) 0.096(5) -0.044(6) 0.046(5) 0.025(5)
C20 0.081(4) 0.061(4) 0.079(4) 0.004(3) 0.024(3) 0.010(3)
C21 0.109(5) 0.065(4) 0.047(3) 0.002(4) 0.031(3) 0.007(3)

loop_
_atom_type_symbol
_atom_type_description
_atom_type_scat_dispersion_real
_atom_type_scat_dispersion_imag
_atom_type_scat_source
C C 0.0033 0.0016 'International Tables Vol C Tables 4.2.6.8 and 6.1.1.4'
H H 0.0000 0.0000 'International Tables Vol C Tables 4.2.6.8 and 6.1.1.4'
N N 0.0061 0.0033 'International Tables Vol C Tables 4.2.6.8 and 6.1.1.4'
O O 0.0106 0.0060 'International Tables Vol C Tables 4.2.6.8 and 6.1.1.4'
Cu Cu 0.3201 1.2651 'International Tables Vol C Tables 4.2.6.8 and 6.1.1.4'

loop_
_geom_angle_atom_site_label_1
_geom_angle_atom_site_label_2
_geom_angle_atom_site_label_3
_geom_angle_site_symmetry_1
_geom_angle_site_symmetry_3
_geom_angle
_geom_angle_publ_flag
O1 Cu1 O2 . . 82.67(17) ?
O1 Cu1 N2 . . 170.30(18) ?
O2 Cu1 N2 . . 90.7(2) ?
O1 Cu1 N1 . . 90.2(2) ?
O2 Cu1 N1 . . 168.09(15) ?
N2 Cu1 N1 . . 95.2(3) ?
O1 Cu1 O3 . . 95.05(17) ?
O2 Cu1 O3 . . 95.83(17) ?
N2 Cu1 O3 . . 92.6(2) ?
N1 Cu1 O3 . . 94.3(2) ?
C7 N1 C11 . . 112.6(5) ?
C7 N1 Cu1 . . 124.0(5) ?
C11 N1 Cu1 . . 122.8(5) ?
C12 N2 C9 . . 114.6(6) ?
C12 N2 Cu1 . . 123.7(4) ?
C9 N2 Cu1 . . 121.4(4) ?
C2 O1 Cu1 . . 129.8(3) ?
C14 O2 Cu1 . . 129.0(4) ?
Cu1 O3 H3B . . 112.4 ?
Cu1 O3 H3A . . 114.2 ?
H3B O3 H3A . . 113.1 ?
C1 O4 C8 . . 118.6(5) ?
C15 O5 C19 . . 118.2(5) ?
C6 C1 O4 . . 123.3(6) ?
C6 C1 C2 . . 122.9(6) ?
O4 C1 C2 . . 113.8(4) ?
O1 C2 C3 . . 124.4(5) ?
O1 C2 C1 . . 119.3(4) ?
C3 C2 C1 . . 116.3(5) ?
C2 C3 C4 . . 120.8(6) ?
C2 C3 C7 . . 121.9(5) ?
C4 C3 C7 . . 117.3(6) ?
C5 C4 C3 . . 120.8(6) ?
C5 C4 H4 . . 119.6 ?
C3 C4 H4 . . 119.6 ?
C4 C5 C6 . . 120.7(6) ?
C4 C5 H5 . . 119.7 ?
C6 C5 H5 . . 119.6 ?
C1 C6 C5 . . 118.5(7) ?
C1 C6 H6 . . 120.8 ?
C5 C6 H6 . . 120.8 ?
N1 C7 C3 . . 128.8(5) ?
N1 C7 H7 . . 115.6 ?
C3 C7 H7 . . 115.6 ?
O4 C8 H8A . . 109.5 ?
O4 C8 H8B . . 109.5 ?
H8A C8 H8B . . 109.5 ?
O4 C8 H8C . . 109.5 ?
H8A C8 H8C . . 109.5 ?
H8B C8 H8C . . 109.5 ?
C10 C9 N2 . . 121.3(9) ?
C10 C9 H9A . . 107.0 ?
N2 C9 H9A . . 107.0 ?
C10 C9 H9B . . 107.0 ?
N2 C9 H9B . . 107.0 ?
H9A C9 H9B . . 106.7 ?
C9 C10 C11 . . 126.4(14) ?
C9 C10 H10A . . 105.7 ?
C11 C10 H10A . . 105.7 ?
C9 C10 H10B . . 105.7 ?
C11 C10 H10B . . 105.7 ?
H10A C10 H10B . . 106.2 ?
H10C C10A H10D . . 107.7 ?
C10 C11 N1 . . 118.5(8) ?
C10 C11 H11A . . 107.7 ?
N1 C11 H11A . . 107.7 ?
C10 C11 H11B . . 107.7 ?
N1 C11 H11B . . 107.7 ?
H11A C11 H11B . . 107.1 ?
N2 C12 C13 . . 129.4(6) ?
N2 C12 H12 . . 115.3 ?
C13 C12 H12 . . 115.3 ?
C14 C13 C12 . . 121.4(5) ?
C14 C13 C18 . . 121.7(6) ?
C12 C13 C18 . . 117.0(6) ?
O2 C14 C13 . . 125.6(5) ?
O2 C14 C15 . . 118.7(5) ?
C13 C14 C15 . . 115.7(5) ?
O5 C15 C16 . . 126.3(6) ?
O5 C15 C14 . . 113.2(5) ?
C16 C15 C14 . . 120.5(6) ?
C17 C16 C15 . . 121.8(6) ?
C17 C16 H16 . . 119.1 ?
C15 C16 H16 . . 119.1 ?
C18 C17 C16 . . 120.3(6) ?
C18 C17 H17 . . 119.9 ?
C16 C17 H17 . . 119.9 ?
C17 C18 C13 . . 120.1(7) ?
C17 C18 H18 . . 119.9 ?
C13 C18 H18 . . 119.9 ?
O5 C19 H19A . . 109.5 ?
O5 C19 H19B . . 109.5 ?
H19A C19 H19B . . 109.5 ?
O5 C19 H19C . . 109.5 ?
H19A C19 H19C . . 109.5 ?
H19B C19 H19C . . 109.5 ?
C21 C20 H20A . . 109.5 ?
C21 C20 H20B . . 109.5 ?
H20A C20 H20B . . 109.5 ?
C21 C20 H20C . . 109.5 ?
H20A C20 H20C . . 109.5 ?
H20B C20 H20C . . 109.5 ?
N3 C21 C20 . . 178.5(8) ?

loop_
_geom_bond_atom_site_label_1
_geom_bond_atom_site_label_2
_geom_bond_site_symmetry_2
_geom_bond_distance
_geom_bond_publ_flag
Cu1 O1 . 1.954(4) ?
Cu1 O2 . 1.958(3) ?
Cu1 N2 . 2.012(5) ?
Cu1 N1 . 2.023(4) ?
Cu1 O3 . 2.276(4) ?
N1 C7 . 1.294(9) ?
N1 C11 . 1.480(9) ?
N2 C12 . 1.292(7) ?
N2 C9 . 1.476(8) ?
O1 C2 . 1.311(6) ?
O2 C14 . 1.294(7) ?
O3 H3B . 0.8219 ?
O3 H3A . 0.8213 ?
O4 C1 . 1.375(6) ?
O4 C8 . 1.421(7) ?
O5 C15 . 1.357(7) ?
O5 C19 . 1.422(6) ?
C1 C6 . 1.363(8) ?
C1 C2 . 1.422(8) ?
C2 C3 . 1.399(7) ?
C3 C4 . 1.413(8) ?
C3 C7 . 1.433(9) ?
C4 C5 . 1.334(10) ?
C4 H4 . 0.9300 ?
C5 C6 . 1.422(9) ?
C5 H5 . 0.9300 ?
C6 H6 . 0.9300 ?
C7 H7 . 0.9300 ?
C8 H8A . 0.9600 ?
C8 H8B . 0.9600 ?
C8 H8C . 0.9600 ?
C9 C10 . 1.39(2) ?
C9 H9A . 0.9700 ?
C9 H9B . 0.9700 ?
C10 C11 . 1.39(2) ?
C10 H10A . 0.9700 ?
C10 H10B . 0.9700 ?
C10A H10C . 0.9700 ?
C10A H10D . 0.9700 ?
C11 H11A . 0.9700 ?
C11 H11B . 0.9700 ?
C12 C13 . 1.420(8) ?
C12 H12 . 0.9300 ?
C13 C14 . 1.396(8) ?
C13 C18 . 1.422(8) ?
C14 C15 . 1.453(7) ?
C15 C16 . 1.378(9) ?
C16 C17 . 1.365(11) ?
C16 H16 . 0.9300 ?
C17 C18 . 1.355(9) ?
C17 H17 . 0.9300 ?
C18 H18 . 0.9300 ?
C19 H19A . 0.9600 ?
C19 H19B . 0.9600 ?
C19 H19C . 0.9600 ?
N3 C21 . 1.117(9) ?
C20 C21 . 1.428(9) ?
C20 H20A . 0.9600 ?
C20 H20B . 0.9600 ?
C20 H20C . 0.9600 ?

loop_
_geom_hbond_atom_site_label_D
_geom_hbond_atom_site_label_H
_geom_hbond_atom_site_label_A
_geom_hbond_site_symmetry_A
_geom_hbond_distance_DH
_geom_hbond_distance_HA
_geom_hbond_distance_DA
_geom_hbond_angle_DHA
_geom_hbond_publ_flag
O3 H3A O2 1_655 0.82 2.33 3.055(6) 147.7 yes
O3 H3A O5 1_655 0.82 2.12 2.805(6) 140.4 yes
O3 H3B O1 1_655 0.82 2.53 3.048(5) 122.1 yes
O3 H3B O4 1_655 0.82 2.00 2.805(6) 165.7 yes
